data_4080660
loop_
_publ_author_name
'Kriechbaum, Margit'
'H\"olbling, Johanna'
'Stammler, Hans-Georg'
'List, Manuela'
'Berger, Raphael J. F.'
'Monkowius, Uwe'

_publ_section_title
;
 Unprecedented Large Temperature Dependence of Silver(I)--Silver(I)
 Distances in Some N-Heterocyclic Carbene Silver(I) Complex Salts
;
_journal_issue 10
_journal_name_full Organometallics
_journal_page_first 2876
_journal_paper_doi 10.1021/om300932r
_journal_volume 32
_journal_year 2013
_chemical_formula_sum 'C18 H32 Ag F6 N4 P'
_chemical_formula_weight 557.32
_space_group_IT_number 20
_symmetry_cell_setting orthorhombic
_symmetry_space_group_name_Hall 'C 2c 2'
_symmetry_space_group_name_H-M 'C 2 2 21'
_atom_sites_solution_hydrogens geom
_atom_sites_solution_primary direct
_atom_sites_solution_secondary difmap
_audit_creation_method SHELXL-97
_cell_angle_alpha 90.00
_cell_angle_beta 90.00
_cell_angle_gamma 90.00
_cell_formula_units_Z 32
_cell_length_a 9.5037(12)
_cell_length_b 24.321(3)
_cell_length_c 83.460(10)
_cell_measurement_reflns_used 9814
_cell_measurement_temperature 100(2)
_cell_measurement_theta_max 62.7
_cell_measurement_theta_min 4.2
_cell_volume 19291(4)
_computing_cell_refinement 'APEX 2, Bruker AXS'
_computing_data_collection 'APEX 2, Bruker AXS'
_computing_data_reduction 'APEX 2, Bruker AXS'
_computing_molecular_graphics 'SHELXTL-PLUS (1990)'
_computing_publication_material 'SHELXL-97 (Sheldrick, 1997)'
_computing_structure_refinement 'SHELXL-97 (Sheldrick, 1997)'
_computing_structure_solution 'SHELXS-97 (Sheldrick, 1990)'
_diffrn_ambient_temperature 100(2)
_diffrn_measured_fraction_theta_full 0.929
_diffrn_measured_fraction_theta_max 0.929
_diffrn_measurement_device_type 'Bruker AXS X8 Prospector Ultra with APEX II'
_diffrn_measurement_method CCD
_diffrn_radiation_monochromator 'Quazar Montel multilayer optic Montel200'
_diffrn_radiation_source 'I\mS Incoatec Microfocus'
_diffrn_radiation_type CuK\a
_diffrn_radiation_wavelength 1.54178
_diffrn_reflns_av_R_equivalents 0.2529
_diffrn_reflns_av_sigmaI/netI 0.1153
_diffrn_reflns_limit_h_max 10
_diffrn_reflns_limit_h_min -9
_diffrn_reflns_limit_k_max 28
_diffrn_reflns_limit_k_min -27
_diffrn_reflns_limit_l_max 96
_diffrn_reflns_limit_l_min -95
_diffrn_reflns_number 51508
_diffrn_reflns_theta_full 63.00
_diffrn_reflns_theta_max 63.00
_diffrn_reflns_theta_min 2.12
_exptl_absorpt_coefficient_mu 7.863
_exptl_absorpt_correction_T_max 0.4757
_exptl_absorpt_correction_T_min 0.3466
_exptl_absorpt_correction_type multi-scan
_exptl_absorpt_process_details 'SADABS-2008/1 - Bruker AXS area detector scaling and absorption correction'
_exptl_crystal_colour colourless
_exptl_crystal_density_diffrn 1.535
_exptl_crystal_density_method 'not measured'
_exptl_crystal_description fragment
_exptl_crystal_F_000 9088
_exptl_crystal_size_max 0.17
_exptl_crystal_size_mid 0.15
_exptl_crystal_size_min 0.11
_refine_diff_density_max 3.765
_refine_diff_density_min -3.063
_refine_diff_density_rms 0.241
_refine_ls_abs_structure_details 'Flack H D (1983), Acta Cryst. A39, 876-881'
_refine_ls_abs_structure_Flack 0.0(2)
_refine_ls_extinction_method none
_refine_ls_goodness_of_fit_ref 1.095
_refine_ls_hydrogen_treatment noref
_refine_ls_matrix_type full
_refine_ls_number_parameters 523
_refine_ls_number_reflns 14215
_refine_ls_number_restraints 0
_refine_ls_restrained_S_all 1.095
_refine_ls_R_factor_all 0.1113
_refine_ls_R_factor_gt 0.1071
_refine_ls_shift/su_max 0.003
_refine_ls_shift/su_mean 0.000
_refine_ls_structure_factor_coef Fsqd
_refine_ls_weighting_details 'calc w=1/[\s^2^(Fo^2^)+(0.0928P)^2^+636.8818P] where P=(Fo^2^+2Fc^2^)/3'
_refine_ls_weighting_scheme calc
_refine_ls_wR_factor_gt 0.2503
_refine_ls_wR_factor_ref 0.2545
_reflns_number_gt 13270
_reflns_number_total 14215
_reflns_threshold_expression >2sigma(I)
_cod_data_source_file om300932r_si_002.cif
_cod_data_source_block iPr2Im2AgPF6_100K
_cod_original_sg_symbol_H-M C2221
_cod_database_code 4080660

loop_
_symmetry_equiv_pos_as_xyz
'x, y, z'
'-x, -y, z+1/2'
'x, -y, -z'
'-x, y, -z+1/2'
'x+1/2, y+1/2, z'
'-x+1/2, -y+1/2, z+1/2'
'x+1/2, -y+1/2, -z'
'-x+1/2, y+1/2, -z+1/2'

loop_
_atom_site_label
_atom_site_type_symbol
_atom_site_fract_x
_atom_site_fract_y
_atom_site_fract_z
_atom_site_U_iso_or_equiv
_atom_site_adp_type
_atom_site_occupancy
_atom_site_symmetry_multiplicity
_atom_site_calc_flag
_atom_site_refinement_flags
Ag1 Ag 0.33439(12) 0.49689(4) 0.746966(10) 0.0220(3) Uani 1 1 d .
N2A N 0.2571(14) 0.4857(5) 0.71122(13) 0.023(3) Uiso 1 1 d .
N2B N 0.3192(15) 0.5846(5) 0.77362(13) 0.024(3) Uiso 1 1 d .
N5A N 0.2883(14) 0.4064(5) 0.72174(13) 0.020(3) Uiso 1 1 d .
N5B N 0.3145(13) 0.5050(4) 0.78373(12) 0.018(2) Uiso 1 1 d .
C1A C 0.2957(19) 0.4602(6) 0.72468(17) 0.026(3) Uiso 1 1 d .
C1B C 0.3308(14) 0.5328(4) 0.76988(13) 0.008(2) Uiso 1 1 d .
C3A C 0.2180(18) 0.4470(6) 0.69978(18) 0.026(3) Uiso 1 1 d .
H3A H 0.1843 0.4548 0.6893 0.031 Uiso 1 1 calc R
C3B C 0.2942(18) 0.5918(6) 0.78968(17) 0.025(3) Uiso 1 1 d .
H3B H 0.2808 0.6259 0.7950 0.030 Uiso 1 1 calc R
C4A C 0.2359(16) 0.3969(6) 0.70607(15) 0.018(3) Uiso 1 1 d .
H4A H 0.2176 0.3624 0.7011 0.021 Uiso 1 1 calc R
C4B C 0.2921(18) 0.5390(6) 0.79674(17) 0.025(3) Uiso 1 1 d .
H4B H 0.2787 0.5293 0.8077 0.030 Uiso 1 1 calc R
C6A C 0.2414(17) 0.5465(6) 0.70903(17) 0.023(3) Uiso 1 1 d .
H6A H 0.2901 0.5647 0.7182 0.028 Uiso 1 1 calc R
C6B C 0.312(2) 0.6302(6) 0.76208(19) 0.033(4) Uiso 1 1 d .
H6B H 0.3670 0.6183 0.7525 0.040 Uiso 1 1 calc R
C7A C 0.093(2) 0.5617(7) 0.7099(2) 0.034(4) Uiso 1 1 d .
H7AA H 0.0354 0.5328 0.7050 0.051 Uiso 1 1 calc R
H7AB H 0.0776 0.5964 0.7042 0.051 Uiso 1 1 calc R
H7AC H 0.0653 0.5662 0.7212 0.051 Uiso 1 1 calc R
C7B C 0.377(2) 0.6816(8) 0.7677(2) 0.049(5) Uiso 1 1 d .
H7BA H 0.3612 0.6857 0.7793 0.073 Uiso 1 1 calc R
H7BB H 0.3357 0.7129 0.7620 0.073 Uiso 1 1 calc R
H7BC H 0.4787 0.6804 0.7656 0.073 Uiso 1 1 calc R
C8A C 0.313(2) 0.5657(7) 0.69401(18) 0.036(4) Uiso 1 1 d .
H8AA H 0.4143 0.5598 0.6950 0.054 Uiso 1 1 calc R
H8AB H 0.2937 0.6049 0.6924 0.054 Uiso 1 1 calc R
H8AC H 0.2765 0.5448 0.6848 0.054 Uiso 1 1 calc R
C8B C 0.161(2) 0.6380(8) 0.7563(2) 0.048(5) Uiso 1 1 d .
H8BA H 0.1266 0.6034 0.7518 0.071 Uiso 1 1 calc R
H8BB H 0.1590 0.6668 0.7481 0.071 Uiso 1 1 calc R
H8BC H 0.1018 0.6488 0.7654 0.071 Uiso 1 1 calc R
C9A C 0.3027(19) 0.3635(6) 0.73410(18) 0.027(3) Uiso 1 1 d .
H9A H 0.3541 0.3805 0.7433 0.032 Uiso 1 1 calc R
C9B C 0.3120(18) 0.4447(6) 0.78492(16) 0.023(3) Uiso 1 1 d .
H9B H 0.3666 0.4299 0.7756 0.028 Uiso 1 1 calc R
C10A C 0.162(3) 0.3459(8) 0.7403(2) 0.055(5) Uiso 1 1 d .
H10A H 0.1142 0.3774 0.7451 0.083 Uiso 1 1 calc R
H10B H 0.1750 0.3171 0.7484 0.083 Uiso 1 1 calc R
H10C H 0.1055 0.3315 0.7314 0.083 Uiso 1 1 calc R
C10B C 0.3825(19) 0.4228(7) 0.80042(18) 0.031(4) Uiso 1 1 d .
H10D H 0.4796 0.4362 0.8010 0.047 Uiso 1 1 calc R
H10E H 0.3827 0.3825 0.8003 0.047 Uiso 1 1 calc R
H10F H 0.3299 0.4357 0.8098 0.047 Uiso 1 1 calc R
C11A C 0.393(2) 0.3163(8) 0.7281(2) 0.049(5) Uiso 1 1 d .
H11A H 0.3479 0.2996 0.7187 0.074 Uiso 1 1 calc R
H11B H 0.4023 0.2887 0.7366 0.074 Uiso 1 1 calc R
H11C H 0.4859 0.3301 0.7251 0.074 Uiso 1 1 calc R
C11B C 0.162(2) 0.4231(7) 0.7834(2) 0.042(4) Uiso 1 1 d .
H11D H 0.1007 0.4431 0.7909 0.064 Uiso 1 1 calc R
H11E H 0.1604 0.3838 0.7861 0.064 Uiso 1 1 calc R
H11F H 0.1286 0.4284 0.7724 0.064 Uiso 1 1 calc R
P1D P 0.2379(6) 0.2663(2) 0.28639(5) 0.0429(13) Uani 1 1 d .
F2D F 0.1866(15) 0.2092(5) 0.29326(13) 0.059(3) Uiso 1 1 d .
F3D F 0.2844(14) 0.3273(4) 0.28059(13) 0.056(3) Uiso 1 1 d .
F4D F 0.3957(14) 0.2503(5) 0.29009(14) 0.062(3) Uiso 1 1 d .
F5D F 0.0790(15) 0.2845(5) 0.28346(14) 0.059(3) Uiso 1 1 d .
F6D F 0.2278(15) 0.2919(5) 0.30391(14) 0.063(3) Uiso 1 1 d .
F7D F 0.2473(14) 0.2448(5) 0.26924(13) 0.065(3) Uiso 1 1 d .
Ag2 Ag 1.07883(16) 0.5000 0.5000 0.0212(3) Uani 1 2 d S
Ag3 Ag 0.74425(16) 0.5000 0.5000 0.0207(3) Uani 1 2 d S
N2C N 1.1334(13) 0.4982(5) 0.53661(13) 0.023(3) Uiso 1 1 d .
N2D N 0.7044(13) 0.4846(4) 0.46371(12) 0.016(2) Uiso 1 1 d .
N5C N 1.1224(14) 0.4160(5) 0.52762(14) 0.022(3) Uiso 1 1 d .
N5D N 0.7243(14) 0.4064(5) 0.47521(13) 0.021(3) Uiso 1 1 d .
C1C C 1.1000(16) 0.4690(5) 0.52340(16) 0.017(3) Uiso 1 1 d .
C1D C 0.7285(16) 0.4588(6) 0.47775(15) 0.019(3) Uiso 1 1 d .
C3C C 1.1740(18) 0.4662(6) 0.54920(17) 0.025(3) Uiso 1 1 d .
H3C H 1.2053 0.4774 0.5595 0.029 Uiso 1 1 calc R
C3D C 0.6856(18) 0.4468(5) 0.45156(16) 0.020(3) Uiso 1 1 d .
H3D H 0.6678 0.4543 0.4406 0.024 Uiso 1 1 calc R
C4C C 1.1585(18) 0.4123(6) 0.54326(17) 0.026(3) Uiso 1 1 d .
H4C H 1.1710 0.3793 0.5492 0.032 Uiso 1 1 calc R
C4D C 0.6983(19) 0.3947(6) 0.45887(17) 0.026(3) Uiso 1 1 d .
H4D H 0.6911 0.3596 0.4539 0.031 Uiso 1 1 calc R
C6C C 1.1396(17) 0.5602(6) 0.53713(17) 0.023(3) Uiso 1 1 d .
H6C H 1.0809 0.5745 0.5281 0.028 Uiso 1 1 calc R
C6D C 0.6884(19) 0.5447(6) 0.46118(17) 0.023(3) Uiso 1 1 d .
H6D H 0.7270 0.5636 0.4709 0.028 Uiso 1 1 calc R
C7C C 1.0774(19) 0.5818(7) 0.55260(18) 0.030(4) Uiso 1 1 d .
H7CA H 0.9816 0.5676 0.5539 0.045 Uiso 1 1 calc R
H7CB H 1.0748 0.6221 0.5523 0.045 Uiso 1 1 calc R
H7CC H 1.1355 0.5698 0.5616 0.045 Uiso 1 1 calc R
C7D C 0.7728(17) 0.5639(6) 0.44696(16) 0.024(3) Uiso 1 1 d .
H7DA H 0.8698 0.5507 0.4479 0.035 Uiso 1 1 calc R
H7DB H 0.7726 0.6042 0.4466 0.035 Uiso 1 1 calc R
H7DC H 0.7308 0.5495 0.4371 0.035 Uiso 1 1 calc R
C8C C 1.292(2) 0.5804(7) 0.5344(2) 0.035(4) Uiso 1 1 d .
H8CA H 1.3521 0.5671 0.5431 0.053 Uiso 1 1 calc R
H8CB H 1.2935 0.6207 0.5343 0.053 Uiso 1 1 calc R
H8CC H 1.3270 0.5663 0.5242 0.053 Uiso 1 1 calc R
C8D C 0.536(2) 0.5596(7) 0.4599(2) 0.037(4) Uiso 1 1 d .
H8DA H 0.4923 0.5381 0.4514 0.056 Uiso 1 1 calc R
H8DB H 0.5275 0.5989 0.4575 0.056 Uiso 1 1 calc R
H8DC H 0.4892 0.5517 0.4701 0.056 Uiso 1 1 calc R
C9C C 1.106(2) 0.3701(7) 0.5170(2) 0.032(4) Uiso 1 1 d .
H9C H 1.0331 0.3803 0.5089 0.039 Uiso 1 1 calc R
C9D C 0.7283(18) 0.3626(6) 0.48743(17) 0.024(3) Uiso 1 1 d .
H9D H 0.7564 0.3802 0.4978 0.029 Uiso 1 1 calc R
C10C C 1.061(2) 0.3184(8) 0.5245(2) 0.042(4) Uiso 1 1 d .
H10G H 1.1219 0.3105 0.5337 0.063 Uiso 1 1 calc R
H10H H 1.0681 0.2884 0.5168 0.063 Uiso 1 1 calc R
H10I H 0.9635 0.3220 0.5282 0.063 Uiso 1 1 calc R
C10D C 0.839(2) 0.3190(7) 0.48356(19) 0.035(4) Uiso 1 1 d .
H10J H 0.8154 0.3009 0.4734 0.053 Uiso 1 1 calc R
H10K H 0.8417 0.2916 0.4922 0.053 Uiso 1 1 calc R
H10L H 0.9318 0.3365 0.4826 0.053 Uiso 1 1 calc R
C11C C 1.245(2) 0.3623(7) 0.50793(19) 0.032(4) Uiso 1 1 d .
H11G H 1.2661 0.3955 0.5017 0.048 Uiso 1 1 calc R
H11H H 1.2370 0.3308 0.5007 0.048 Uiso 1 1 calc R
H11I H 1.3213 0.3556 0.5156 0.048 Uiso 1 1 calc R
C11D C 0.581(2) 0.3403(8) 0.4896(2) 0.043(5) Uiso 1 1 d .
H11J H 0.5150 0.3709 0.4910 0.064 Uiso 1 1 calc R
H11K H 0.5782 0.3168 0.4992 0.064 Uiso 1 1 calc R
H11L H 0.5543 0.3187 0.4802 0.064 Uiso 1 1 calc R
P1C P 0.4215(5) 0.48064(17) 0.41086(5) 0.0298(10) Uani 1 1 d .
F2C F 0.2657(13) 0.4622(5) 0.40751(13) 0.053(3) Uiso 1 1 d .
F3C F 0.5810(12) 0.4988(5) 0.41476(12) 0.051(3) Uiso 1 1 d .
F4C F 0.4779(12) 0.4239(4) 0.40338(12) 0.043(2) Uiso 1 1 d .
F5C F 0.3643(12) 0.5358(4) 0.41848(11) 0.042(2) Uiso 1 1 d .
F6C F 0.4280(12) 0.5089(4) 0.39382(11) 0.045(2) Uiso 1 1 d .
F7C F 0.4096(13) 0.4517(4) 0.42794(12) 0.049(3) Uiso 1 1 d .
Ag4 Ag 0.85340(11) 0.75126(4) 0.626900(10) 0.0198(2) Uani 1 1 d .
Ag5 Ag 0.51938(11) 0.75014(4) 0.623367(10) 0.0205(2) Uani 1 1 d .
N2E N 0.9046(15) 0.8361(5) 0.65396(14) 0.023(3) Uiso 1 1 d .
N2F N 0.8906(13) 0.7519(5) 0.59006(13) 0.021(2) Uiso 1 1 d .
N2G N 0.4811(14) 0.8440(4) 0.59859(13) 0.018(2) Uiso 1 1 d .
N2H N 0.5154(14) 0.6577(5) 0.64896(14) 0.022(3) Uiso 1 1 d .
N5E N 0.9252(12) 0.7535(5) 0.66308(12) 0.017(2) Uiso 1 1 d .
N5F N 0.8817(15) 0.6676(5) 0.59914(15) 0.029(3) Uiso 1 1 d .
N5G N 0.4567(13) 0.7663(5) 0.58724(13) 0.018(3) Uiso 1 1 d .
N5H N 0.5008(15) 0.7381(5) 0.65984(14) 0.024(3) Uiso 1 1 d .
C1E C 0.8904(16) 0.7841(6) 0.64985(16) 0.019(3) Uiso 1 1 d .
C1F C 0.8581(17) 0.7213(6) 0.60397(16) 0.022(3) Uiso 1 1 d .
C1G C 0.4905(15) 0.7892(5) 0.60125(14) 0.012(3) Uiso 1 1 d .
C1H C 0.5097(16) 0.7128(5) 0.64571(15) 0.015(3) Uiso 1 1 d .
C3E C 0.9548(18) 0.8414(6) 0.66938(17) 0.024(3) Uiso 1 1 d .
H3E H 0.9775 0.8747 0.6747 0.029 Uiso 1 1 calc R
C3F C 0.9158(18) 0.7139(6) 0.57763(18) 0.025(3) Uiso 1 1 d .
H3F H 0.9301 0.7237 0.5667 0.030 Uiso 1 1 calc R
C3G C 0.4447(18) 0.8552(6) 0.58329(17) 0.024(3) Uiso 1 1 d .
H3G H 0.4301 0.8905 0.5787 0.029 Uiso 1 1 calc R
C3H C 0.494(2) 0.6500(6) 0.66516(19) 0.030(4) Uiso 1 1 d .
H3H H 0.4859 0.6157 0.6706 0.037 Uiso 1 1 calc R
C4E C 0.9650(18) 0.7910(6) 0.67523(18) 0.025(3) Uiso 1 1 d .
H4E H 0.9940 0.7816 0.6858 0.030 Uiso 1 1 calc R
C4F C 0.9171(19) 0.6651(7) 0.58286(18) 0.028(4) Uiso 1 1 d .
H4F H 0.9380 0.6328 0.5769 0.033 Uiso 1 1 calc R
C4G C 0.4329(16) 0.8055(6) 0.57560(16) 0.019(3) Uiso 1 1 d .
H4G H 0.4127 0.7994 0.5646 0.022 Uiso 1 1 calc R
C4H C 0.4867(19) 0.6987(6) 0.67158(18) 0.026(3) Uiso 1 1 d .
H4H H 0.4737 0.7060 0.6827 0.031 Uiso 1 1 calc R
C6AA C 0.599(2) 0.9308(8) 0.6068(2) 0.049(5) Uiso 1 1 d .
H6AA H 0.6897 0.9131 0.6048 0.074 Uiso 1 1 calc R
H6AB H 0.6092 0.9573 0.6156 0.074 Uiso 1 1 calc R
H6AC H 0.5675 0.9501 0.5972 0.074 Uiso 1 1 calc R
C6E C 0.8862(19) 0.8831(6) 0.64214(19) 0.029(4) Uiso 1 1 d .
H6E H 0.8107 0.8736 0.6343 0.035 Uiso 1 1 calc R
C6F C 0.8976(18) 0.8114(7) 0.58909(19) 0.028(4) Uiso 1 1 d .
H6F H 0.8453 0.8266 0.5985 0.033 Uiso 1 1 calc R
C6G C 0.492(2) 0.8877(6) 0.61141(19) 0.029(4) Uiso 1 1 d .
H6G H 0.5254 0.8695 0.6214 0.035 Uiso 1 1 calc R
C6H C 0.5088(18) 0.6137(6) 0.63659(18) 0.023(3) Uiso 1 1 d .
H6H H 0.5421 0.6298 0.6262 0.027 Uiso 1 1 calc R
C7AA C 0.2890(19) 0.6912(7) 0.58401(19) 0.032(4) Uiso 1 1 d .
H7AD H 0.2485 0.7055 0.5740 0.048 Uiso 1 1 calc R
H7AE H 0.2384 0.7067 0.5932 0.048 Uiso 1 1 calc R
H7AF H 0.2806 0.6510 0.5842 0.048 Uiso 1 1 calc R
C7E C 0.844(2) 0.9330(8) 0.6513(2) 0.048(5) Uiso 1 1 d .
H7EA H 0.7669 0.9238 0.6586 0.072 Uiso 1 1 calc R
H7EB H 0.8135 0.9617 0.6438 0.072 Uiso 1 1 calc R
H7EC H 0.9248 0.9464 0.6575 0.072 Uiso 1 1 calc R
C7F C 0.826(2) 0.8312(7) 0.5743(2) 0.043(4) Uiso 1 1 d .
H7FA H 0.8682 0.8137 0.5649 0.065 Uiso 1 1 calc R
H7FB H 0.8360 0.8712 0.5735 0.065 Uiso 1 1 calc R
H7FC H 0.7256 0.8217 0.5749 0.065 Uiso 1 1 calc R
C7G C 0.349(3) 0.9113(9) 0.6149(2) 0.053(5) Uiso 1 1 d .
H7GA H 0.3109 0.9282 0.6051 0.080 Uiso 1 1 calc R
H7GB H 0.3566 0.9391 0.6233 0.080 Uiso 1 1 calc R
H7GC H 0.2857 0.8818 0.6184 0.080 Uiso 1 1 calc R
C7H C 0.353(2) 0.5961(8) 0.6344(2) 0.044(5) Uiso 1 1 d .
H7HA H 0.3208 0.5765 0.6439 0.066 Uiso 1 1 calc R
H7HB H 0.3452 0.5718 0.6250 0.066 Uiso 1 1 calc R
H7HC H 0.2945 0.6288 0.6327 0.066 Uiso 1 1 calc R
C8E C 1.025(2) 0.8919(7) 0.6333(2) 0.040(4) Uiso 1 1 d .
H8EA H 1.0987 0.9023 0.6410 0.060 Uiso 1 1 calc R
H8EB H 1.0142 0.9212 0.6253 0.060 Uiso 1 1 calc R
H8EC H 1.0528 0.8577 0.6279 0.060 Uiso 1 1 calc R
C8F C 1.048(2) 0.8305(7) 0.5904(2) 0.036(4) Uiso 1 1 d .
H8FA H 1.0535 0.8617 0.5978 0.055 Uiso 1 1 calc R
H8FB H 1.0822 0.8417 0.5798 0.055 Uiso 1 1 calc R
H8FC H 1.1066 0.8003 0.5945 0.055 Uiso 1 1 calc R
C8H C 0.603(2) 0.5667(8) 0.6407(2) 0.045(5) Uiso 1 1 d .
H8HA H 0.6961 0.5808 0.6438 0.068 Uiso 1 1 calc R
H8HB H 0.6133 0.5426 0.6313 0.068 Uiso 1 1 calc R
H8HC H 0.5630 0.5458 0.6496 0.068 Uiso 1 1 calc R
C9E C 0.9300(19) 0.6944(6) 0.66398(18) 0.028(4) Uiso 1 1 d .
H9E H 0.8663 0.6802 0.6554 0.034 Uiso 1 1 calc R
C9F C 0.8827(17) 0.6205(6) 0.61063(17) 0.022(3) Uiso 1 1 d .
H9F H 0.8183 0.6300 0.6197 0.027 Uiso 1 1 calc R
C9G C 0.4469(16) 0.7076(6) 0.58499(16) 0.017(3) Uiso 1 1 d .
H9G H 0.4902 0.6888 0.5944 0.021 Uiso 1 1 calc R
C9H C 0.482(2) 0.7972(6) 0.66163(19) 0.030(4) Uiso 1 1 d .
H9H H 0.5215 0.8153 0.6519 0.036 Uiso 1 1 calc R
C10E C 1.072(2) 0.6733(7) 0.6604(2) 0.042(4) Uiso 1 1 d .
H10M H 1.1029 0.6874 0.6500 0.063 Uiso 1 1 calc R
H10N H 1.0693 0.6330 0.6601 0.063 Uiso 1 1 calc R
H10O H 1.1372 0.6854 0.6688 0.063 Uiso 1 1 calc R
C10F C 1.029(2) 0.6138(7) 0.6174(2) 0.036(4) Uiso 1 1 d .
H10P H 1.0904 0.5976 0.6092 0.054 Uiso 1 1 calc R
H10Q H 1.0255 0.5896 0.6267 0.054 Uiso 1 1 calc R
H10R H 1.0658 0.6498 0.6205 0.054 Uiso 1 1 calc R
C10H C 0.5639(17) 0.8191(6) 0.67634(16) 0.021(3) Uiso 1 1 d .
H10S H 0.5229 0.8040 0.6862 0.032 Uiso 1 1 calc R
H10T H 0.5582 0.8593 0.6766 0.032 Uiso 1 1 calc R
H10U H 0.6627 0.8079 0.6755 0.032 Uiso 1 1 calc R
C11E C 0.872(2) 0.6730(7) 0.67996(19) 0.036(4) Uiso 1 1 d .
H11M H 0.9318 0.6858 0.6887 0.054 Uiso 1 1 calc R
H11N H 0.8704 0.6328 0.6798 0.054 Uiso 1 1 calc R
H11O H 0.7759 0.6869 0.6815 0.054 Uiso 1 1 calc R
C11F C 0.829(3) 0.5700(8) 0.6030(2) 0.058(6) Uiso 1 1 d .
H11P H 0.7376 0.5776 0.5980 0.086 Uiso 1 1 calc R
H11Q H 0.8175 0.5413 0.6111 0.086 Uiso 1 1 calc R
H11R H 0.8955 0.5576 0.5948 0.086 Uiso 1 1 calc R
C11G C 0.521(2) 0.6885(7) 0.57003(18) 0.032(4) Uiso 1 1 d .
H11S H 0.4830 0.7081 0.5607 0.048 Uiso 1 1 calc R
H11T H 0.5062 0.6489 0.5687 0.048 Uiso 1 1 calc R
H11U H 0.6219 0.6960 0.5710 0.048 Uiso 1 1 calc R
C11H C 0.329(2) 0.8121(7) 0.6626(2) 0.042(4) Uiso 1 1 d .
H11V H 0.2807 0.7989 0.6530 0.064 Uiso 1 1 calc R
H11W H 0.3197 0.8522 0.6633 0.064 Uiso 1 1 calc R
H11X H 0.2873 0.7950 0.6721 0.064 Uiso 1 1 calc R
P1B P 0.6507(5) 0.26778(17) 0.53538(5) 0.0302(10) Uani 1 1 d .
F2B F 0.4955(15) 0.2907(5) 0.53230(14) 0.060(3) Uiso 1 1 d .
F3B F 0.8051(13) 0.2454(4) 0.53930(11) 0.049(3) Uiso 1 1 d .
F4B F 0.6485(12) 0.2402(4) 0.51857(12) 0.050(3) Uiso 1 1 d .
F5B F 0.6450(13) 0.2978(4) 0.55252(12) 0.050(3) Uiso 1 1 d .
F6B F 0.5876(13) 0.2139(4) 0.54287(12) 0.045(3) Uiso 1 1 d .
F7B F 0.7119(12) 0.3233(4) 0.52802(11) 0.038(2) Uiso 1 1 d .
P1A P 0.9300(5) 0.48651(18) 0.66057(5) 0.0326(10) Uani 1 1 d .
F2A F 0.9255(11) 0.5144(4) 0.64353(11) 0.039(2) Uiso 1 1 d .
F3A F 0.9328(13) 0.4568(4) 0.67733(12) 0.049(3) Uiso 1 1 d .
F4A F 0.7773(15) 0.4628(5) 0.65784(14) 0.061(3) Uiso 1 1 d .
F5A F 1.0863(15) 0.5112(5) 0.66355(14) 0.064(3) Uiso 1 1 d .
F6A F 0.8640(12) 0.5412(4) 0.66824(11) 0.041(2) Uiso 1 1 d .
F7A F 0.9971(14) 0.4307(4) 0.65280(13) 0.050(3) Uiso 1 1 d .

loop_
_atom_site_aniso_label
_atom_site_aniso_U_11
_atom_site_aniso_U_22
_atom_site_aniso_U_33
_atom_site_aniso_U_23
_atom_site_aniso_U_13
_atom_site_aniso_U_12
Ag1 0.0341(7) 0.0162(5) 0.0156(5) -0.0048(4) -0.0032(4) 0.0016(5)
P1D 0.050(4) 0.046(3) 0.032(2) 0.0114(19) 0.007(2) -0.010(2)
Ag2 0.0279(9) 0.0197(7) 0.0161(6) 0.0050(6) 0.000 0.000
Ag3 0.0254(9) 0.0181(7) 0.0187(6) -0.0037(6) 0.000 0.000
P1C 0.039(3) 0.024(2) 0.027(2) -0.0024(16) -0.0009(18) 0.0012(18)
Ag4 0.0232(6) 0.0195(5) 0.0166(5) -0.0014(4) -0.0008(4) -0.0007(5)
Ag5 0.0301(6) 0.0162(5) 0.0150(5) 0.0060(4) -0.0024(4) -0.0025(5)
P1B 0.036(3) 0.030(2) 0.025(2) 0.0025(16) -0.0015(18) -0.0017(17)
P1A 0.037(3) 0.031(2) 0.030(2) -0.0021(17) -0.0066(18) 0.0052(18)

loop_
_atom_type_symbol
_atom_type_description
_atom_type_scat_dispersion_real
_atom_type_scat_dispersion_imag
_atom_type_scat_source
C C 0.0181 0.0091 'International Tables Vol C Tables 4.2.6.8 and 6.1.1.4'
H H 0.0000 0.0000 'International Tables Vol C Tables 4.2.6.8 and 6.1.1.4'
Ag Ag 0.1306 4.2820 'International Tables Vol C Tables 4.2.6.8 and 6.1.1.4'
F F 0.0727 0.0534 'International Tables Vol C Tables 4.2.6.8 and 6.1.1.4'
N N 0.0311 0.0180 'International Tables Vol C Tables 4.2.6.8 and 6.1.1.4'
P P 0.2955 0.4335 'International Tables Vol C Tables 4.2.6.8 and 6.1.1.4'

loop_
_geom_angle_atom_site_label_1
_geom_angle_atom_site_label_2
_geom_angle_atom_site_label_3
_geom_angle
_geom_angle_site_symmetry_1
_geom_angle_site_symmetry_3
C1A Ag1 C1B 168.9(6) . .
C1A Ag1 Ag1 108.3(5) . 4_656
C1B Ag1 Ag1 82.6(4) . 4_656
C1A N2A C3A 109.7(12) . .
C1A N2A C6A 126.1(12) . .
C3A N2A C6A 123.9(12) . .
C1B N2B C3B 111.9(11) . .
C1B N2B C6B 125.2(11) . .
C3B N2B C6B 122.3(12) . .
C1A N5A C4A 110.4(12) . .
C1A N5A C9A 124.1(12) . .
C4A N5A C9A 124.2(12) . .
C1B N5B C4B 113.1(11) . .
C1B N5B C9B 124.0(10) . .
C4B N5B C9B 122.8(11) . .
N5A C1A N2A 106.7(12) . .
N5A C1A Ag1 126.2(10) . .
N2A C1A Ag1 126.7(10) . .
N2B C1B N5B 105.6(10) . .
N2B C1B Ag1 128.4(9) . .
N5B C1B Ag1 125.1(8) . .
C4A C3A N2A 108.2(13) . .
C4A C3A H3A 125.9 . .
N2A C3A H3A 125.9 . .
N2B C3B C4B 107.0(13) . .
N2B C3B H3B 126.5 . .
C4B C3B H3B 126.5 . .
C3A C4A N5A 104.9(12) . .
C3A C4A H4A 127.5 . .
N5A C4A H4A 127.5 . .
N5B C4B C3B 102.3(12) . .
N5B C4B H4B 128.8 . .
C3B C4B H4B 128.8 . .
C7A C6A C8A 113.6(14) . .
C7A C6A N2A 109.8(13) . .
C8A C6A N2A 111.3(12) . .
C7A C6A H6A 107.3 . .
C8A C6A H6A 107.3 . .
N2A C6A H6A 107.3 . .
N2B C6B C7B 114.2(14) . .
N2B C6B C8B 110.4(15) . .
C7B C6B C8B 113.2(16) . .
N2B C6B H6B 106.1 . .
C7B C6B H6B 106.1 . .
C8B C6B H6B 106.1 . .
C6A C7A H7AA 109.5 . .
C6A C7A H7AB 109.5 . .
H7AA C7A H7AB 109.5 . .
C6A C7A H7AC 109.5 . .
H7AA C7A H7AC 109.5 . .
H7AB C7A H7AC 109.5 . .
C6B C7B H7BA 109.5 . .
C6B C7B H7BB 109.5 . .
H7BA C7B H7BB 109.5 . .
C6B C7B H7BC 109.5 . .
H7BA C7B H7BC 109.5 . .
H7BB C7B H7BC 109.5 . .
C6A C8A H8AA 109.5 . .
C6A C8A H8AB 109.5 . .
H8AA C8A H8AB 109.5 . .
C6A C8A H8AC 109.5 . .
H8AA C8A H8AC 109.5 . .
H8AB C8A H8AC 109.5 . .
C6B C8B H8BA 109.5 . .
C6B C8B H8BB 109.5 . .
H8BA C8B H8BB 109.5 . .
C6B C8B H8BC 109.5 . .
H8BA C8B H8BC 109.5 . .
H8BB C8B H8BC 109.5 . .
N5A C9A C10A 111.3(15) . .
N5A C9A C11A 110.9(13) . .
C10A C9A C11A 113.6(15) . .
N5A C9A H9A 106.9 . .
C10A C9A H9A 106.9 . .
C11A C9A H9A 106.9 . .
N5B C9B C11B 110.8(14) . .
N5B C9B C10B 113.1(12) . .
C11B C9B C10B 110.6(14) . .
N5B C9B H9B 107.3 . .
C11B C9B H9B 107.3 . .
C10B C9B H9B 107.3 . .
C9A C10A H10A 109.5 . .
C9A C10A H10B 109.5 . .
H10A C10A H10B 109.5 . .
C9A C10A H10C 109.5 . .
H10A C10A H10C 109.5 . .
H10B C10A H10C 109.5 . .
C9B C10B H10D 109.5 . .
C9B C10B H10E 109.5 . .
H10D C10B H10E 109.5 . .
C9B C10B H10F 109.5 . .
H10D C10B H10F 109.5 . .
H10E C10B H10F 109.5 . .
C9A C11A H11A 109.5 . .
C9A C11A H11B 109.5 . .
H11A C11A H11B 109.5 . .
C9A C11A H11C 109.5 . .
H11A C11A H11C 109.5 . .
H11B C11A H11C 109.5 . .
C9B C11B H11D 109.5 . .
C9B C11B H11E 109.5 . .
H11D C11B H11E 109.5 . .
C9B C11B H11F 109.5 . .
H11D C11B H11F 109.5 . .
H11E C11B H11F 109.5 . .
F7D P1D F2D 93.4(7) . .
F7D P1D F4D 92.5(7) . .
F2D P1D F4D 90.4(7) . .
F7D P1D F6D 176.9(7) . .
F2D P1D F6D 89.5(6) . .
F4D P1D F6D 88.5(7) . .
F7D P1D F5D 90.4(7) . .
F2D P1D F5D 90.5(7) . .
F4D P1D F5D 176.9(8) . .
F6D P1D F5D 88.5(7) . .
F7D P1D F3D 91.0(6) . .
F2D P1D F3D 175.3(7) . .
F4D P1D F3D 91.4(7) . .
F6D P1D F3D 86.1(6) . .
F5D P1D F3D 87.6(7) . .
C1C Ag2 C1C 169.0(9) 3_566 .
C1C Ag2 Ag3 95.5(4) 3_566 .
C1C Ag2 Ag3 95.5(4) . .
C1D Ag3 C1D 171.9(9) 3_566 .
C1D Ag3 Ag2 94.1(4) 3_566 .
C1D Ag3 Ag2 94.1(4) . .
C1C N2C C3C 113.2(13) . .
C1C N2C C6C 124.0(12) . .
C3C N2C C6C 122.5(12) . .
C1D N2D C3D 110.6(11) . .
C1D N2D C6D 126.8(11) . .
C3D N2D C6D 122.5(11) . .
C1C N5C C4C 110.8(12) . .
C1C N5C C9C 124.3(12) . .
C4C N5C C9C 124.9(13) . .
C1D N5D C4D 111.2(12) . .
C1D N5D C9D 126.7(12) . .
C4D N5D C9D 121.8(12) . .
N2C C1C N5C 104.6(12) . .
N2C C1C Ag2 126.3(10) . .
N5C C1C Ag2 126.8(10) . .
N5D C1D N2D 108.1(12) . .
N5D C1D Ag3 127.8(10) . .
N2D C1D Ag3 123.7(10) . .
N2C C3C C4C 103.3(13) . .
N2C C3C H3C 128.3 . .
C4C C3C H3C 128.3 . .
N2D C3D C4D 105.6(12) . .
N2D C3D H3D 127.2 . .
C4D C3D H3D 127.2 . .
N5C C4C C3C 107.7(13) . .
N5C C4C H4C 126.1 . .
C3C C4C H4C 126.1 . .
C3D C4D N5D 104.6(12) . .
C3D C4D H4D 127.7 . .
N5D C4D H4D 127.7 . .
N2C C6C C7C 110.8(12) . .
N2C C6C C8C 110.5(13) . .
C7C C6C C8C 112.3(14) . .
N2C C6C H6C 107.7 . .
C7C C6C H6C 107.7 . .
C8C C6C H6C 107.7 . .
N2D C6D C8D 110.4(14) . .
N2D C6D C7D 111.3(12) . .
C8D C6D C7D 112.6(13) . .
N2D C6D H6D 107.4 . .
C8D C6D H6D 107.4 . .
C7D C6D H6D 107.4 . .
C6C C7C H7CA 109.5 . .
C6C C7C H7CB 109.5 . .
H7CA C7C H7CB 109.5 . .
C6C C7C H7CC 109.5 . .
H7CA C7C H7CC 109.5 . .
H7CB C7C H7CC 109.5 . .
C6D C7D H7DA 109.5 . .
C6D C7D H7DB 109.5 . .
H7DA C7D H7DB 109.5 . .
C6D C7D H7DC 109.5 . .
H7DA C7D H7DC 109.5 . .
H7DB C7D H7DC 109.5 . .
C6C C8C H8CA 109.5 . .
C6C C8C H8CB 109.5 . .
H8CA C8C H8CB 109.5 . .
C6C C8C H8CC 109.5 . .
H8CA C8C H8CC 109.5 . .
H8CB C8C H8CC 109.5 . .
C6D C8D H8DA 109.5 . .
C6D C8D H8DB 109.5 . .
H8DA C8D H8DB 109.5 . .
C6D C8D H8DC 109.5 . .
H8DA C8D H8DC 109.5 . .
H8DB C8D H8DC 109.5 . .
N5C C9C C10C 115.5(14) . .
N5C C9C C11C 108.1(14) . .
C10C C9C C11C 110.9(15) . .
N5C C9C H9C 107.3 . .
C10C C9C H9C 107.3 . .
C11C C9C H9C 107.3 . .
N5D C9D C11D 108.6(13) . .
N5D C9D C10D 111.9(13) . .
C11D C9D C10D 114.5(14) . .
N5D C9D H9D 107.2 . .
C11D C9D H9D 107.2 . .
C10D C9D H9D 107.2 . .
C9C C10C H10G 109.5 . .
C9C C10C H10H 109.5 . .
H10G C10C H10H 109.5 . .
C9C C10C H10I 109.5 . .
H10G C10C H10I 109.5 . .
H10H C10C H10I 109.5 . .
C9D C10D H10J 109.5 . .
C9D C10D H10K 109.5 . .
H10J C10D H10K 109.5 . .
C9D C10D H10L 109.5 . .
H10J C10D H10L 109.5 . .
H10K C10D H10L 109.5 . .
C9C C11C H11G 109.5 . .
C9C C11C H11H 109.5 . .
H11G C11C H11H 109.5 . .
C9C C11C H11I 109.5 . .
H11G C11C H11I 109.5 . .
H11H C11C H11I 109.5 . .
C9D C11D H11J 109.5 . .
C9D C11D H11K 109.5 . .
H11J C11D H11K 109.5 . .
C9D C11D H11L 109.5 . .
H11J C11D H11L 109.5 . .
H11K C11D H11L 109.5 . .
F2C P1C F6C 90.0(6) . .
F2C P1C F5C 89.4(6) . .
F6C P1C F5C 90.3(6) . .
F2C P1C F7C 88.0(6) . .
F6C P1C F7C 178.1(7) . .
F5C P1C F7C 89.5(6) . .
F2C P1C F4C 90.0(6) . .
F6C P1C F4C 90.6(6) . .
F5C P1C F4C 178.9(6) . .
F7C P1C F4C 89.5(6) . .
F2C P1C F3C 178.5(7) . .
F6C P1C F3C 91.5(6) . .
F5C P1C F3C 90.5(6) . .
F7C P1C F3C 90.4(6) . .
F4C P1C F3C 90.1(6) . .
C1F Ag4 C1E 169.0(6) . .
C1F Ag4 Ag5 86.1(5) . .
C1E Ag4 Ag5 104.7(4) . .
C1H Ag5 C1G 169.9(6) . .
C1H Ag5 Ag4 88.0(4) . .
C1G Ag5 Ag4 102.0(4) . .
C1E N2E C3E 111.7(12) . .
C1E N2E C6E 122.8(12) . .
C3E N2E C6E 125.0(13) . .
C3F N2F C1F 107.3(12) . .
C3F N2F C6F 127.2(12) . .
C1F N2F C6F 125.4(12) . .
C3G N2G C1G 111.8(12) . .
C3G N2G C6G 122.9(12) . .
C1G N2G C6G 124.9(11) . .
C1H N2H C3H 108.7(12) . .
C1H N2H C6H 124.4(11) . .
C3H N2H C6H 125.2(12) . .
C1E N5E C4E 106.9(12) . .
C1E N5E C9E 126.3(12) . .
C4E N5E C9E 126.7(12) . .
C1F N5F C4F 111.3(13) . .
C1F N5F C9F 122.5(12) . .
C4F N5F C9F 126.0(13) . .
C1G N5G C4G 111.5(11) . .
C1G N5G C9G 122.9(11) . .
C4G N5G C9G 125.6(12) . .
C1H N5H C4H 108.4(11) . .
C1H N5H C9H 123.6(12) . .
C4H N5H C9H 126.9(13) . .
N2E C1E N5E 106.7(12) . .
N2E C1E Ag4 128.2(10) . .
N5E C1E Ag4 124.5(10) . .
N5F C1F N2F 102.7(12) . .
N5F C1F Ag4 127.6(10) . .
N2F C1F Ag4 125.9(10) . .
N5G C1G N2G 104.6(11) . .
N5G C1G Ag5 127.9(9) . .
N2G C1G Ag5 126.9(9) . .
N5H C1H N2H 106.2(11) . .
N5H C1H Ag5 126.6(9) . .
N2H C1H Ag5 127.2(9) . .
C4E C3E N2E 106.4(14) . .
C4E C3E H3E 126.8 . .
N2E C3E H3E 126.8 . .
C4F C3F N2F 111.3(14) . .
C4F C3F H3F 124.4 . .
N2F C3F H3F 124.4 . .
N2G C3G C4G 106.6(13) . .
N2G C3G H3G 126.7 . .
C4G C3G H3G 126.7 . .
C4H C3H N2H 106.7(14) . .
C4H C3H H3H 126.7 . .
N2H C3H H3H 126.7 . .
C3E C4E N5E 108.3(13) . .
C3E C4E H4E 125.9 . .
N5E C4E H4E 125.9 . .
C3F C4F N5F 106.9(14) . .
C3F C4F H4F 126.5 . .
N5F C4F H4F 126.5 . .
C3G C4G N5G 105.5(12) . .
C3G C4G H4G 127.3 . .
N5G C4G H4G 127.3 . .
C3H C4H N5H 109.6(14) . .
C3H C4H H4H 125.2 . .
N5H C4H H4H 125.2 . .
C6G C6AA H6AA 109.5 . .
C6G C6AA H6AB 109.5 . .
H6AA C6AA H6AB 109.5 . .
C6G C6AA H6AC 109.5 . .
H6AA C6AA H6AC 109.5 . .
H6AB C6AA H6AC 109.5 . .
C7E C6E N2E 108.1(13) . .
C7E C6E C8E 111.5(15) . .
N2E C6E C8E 108.6(14) . .
C7E C6E H6E 109.5 . .
N2E C6E H6E 109.5 . .
C8E C6E H6E 109.5 . .
N2F C6F C7F 110.3(14) . .
N2F C6F C8F 110.2(14) . .
C7F C6F C8F 113.4(16) . .
N2F C6F H6F 107.5 . .
C7F C6F H6F 107.5 . .
C8F C6F H6F 107.5 . .
C7G C6G C6AA 113.2(16) . .
C7G C6G N2G 110.1(15) . .
C6AA C6G N2G 110.7(14) . .
C7G C6G H6G 107.5 . .
C6AA C6G H6G 107.5 . .
N2G C6G H6G 107.5 . .
N2H C6H C8H 111.5(13) . .
N2H C6H C7H 108.8(14) . .
C8H C6H C7H 112.9(15) . .
N2H C6H H6H 107.8 . .
C8H C6H H6H 107.8 . .
C7H C6H H6H 107.8 . .
C9G C7AA H7AD 109.5 . .
C9G C7AA H7AE 109.5 . .
H7AD C7AA H7AE 109.5 . .
C9G C7AA H7AF 109.5 . .
H7AD C7AA H7AF 109.5 . .
H7AE C7AA H7AF 109.5 . .
C6E C7E H7EA 109.5 . .
C6E C7E H7EB 109.5 . .
H7EA C7E H7EB 109.5 . .
C6E C7E H7EC 109.5 . .
H7EA C7E H7EC 109.5 . .
H7EB C7E H7EC 109.5 . .
C6F C7F H7FA 109.5 . .
C6F C7F H7FB 109.5 . .
H7FA C7F H7FB 109.5 . .
C6F C7F H7FC 109.5 . .
H7FA C7F H7FC 109.5 . .
H7FB C7F H7FC 109.5 . .
C6G C7G H7GA 109.5 . .
C6G C7G H7GB 109.5 . .
H7GA C7G H7GB 109.5 . .
C6G C7G H7GC 109.5 . .
H7GA C7G H7GC 109.5 . .
H7GB C7G H7GC 109.5 . .
C6H C7H H7HA 109.5 . .
C6H C7H H7HB 109.5 . .
H7HA C7H H7HB 109.5 . .
C6H C7H H7HC 109.5 . .
H7HA C7H H7HC 109.5 . .
H7HB C7H H7HC 109.5 . .
C6E C8E H8EA 109.5 . .
C6E C8E H8EB 109.5 . .
H8EA C8E H8EB 109.5 . .
C6E C8E H8EC 109.5 . .
H8EA C8E H8EC 109.5 . .
H8EB C8E H8EC 109.5 . .
C6F C8F H8FA 109.5 . .
C6F C8F H8FB 109.5 . .
H8FA C8F H8FB 109.5 . .
C6F C8F H8FC 109.5 . .
H8FA C8F H8FC 109.5 . .
H8FB C8F H8FC 109.5 . .
C6H C8H H8HA 109.5 . .
C6H C8H H8HB 109.5 . .
H8HA C8H H8HB 109.5 . .
C6H C8H H8HC 109.5 . .
H8HA C8H H8HC 109.5 . .
H8HB C8H H8HC 109.5 . .
N5E C9E C10E 111.5(15) . .
N5E C9E C11E 111.9(13) . .
C10E C9E C11E 112.7(15) . .
N5E C9E H9E 106.8 . .
C10E C9E H9E 106.8 . .
C11E C9E H9E 106.8 . .
C11F C9F N5F 111.0(13) . .
C11F C9F C10F 112.9(15) . .
N5F C9F C10F 109.2(13) . .
C11F C9F H9F 107.8 . .
N5F C9F H9F 107.8 . .
C10F C9F H9F 107.8 . .
N5G C9G C11G 112.5(12) . .
N5G C9G C7AA 108.8(12) . .
C11G C9G C7AA 109.2(13) . .
N5G C9G H9G 108.8 . .
C11G C9G H9G 108.8 . .
C7AA C9G H9G 108.8 . .
N5H C9H C11H 111.4(15) . .
N5H C9H C10H 110.9(13) . .
C11H C9H C10H 111.4(14) . .
N5H C9H H9H 107.7 . .
C11H C9H H9H 107.7 . .
C10H C9H H9H 107.7 . .
C9E C10E H10M 109.5 . .
C9E C10E H10N 109.5 . .
H10M C10E H10N 109.5 . .
C9E C10E H10O 109.5 . .
H10M C10E H10O 109.5 . .
H10N C10E H10O 109.5 . .
C9F C10F H10P 109.5 . .
C9F C10F H10Q 109.5 . .
H10P C10F H10Q 109.5 . .
C9F C10F H10R 109.5 . .
H10P C10F H10R 109.5 . .
H10Q C10F H10R 109.5 . .
C9H C10H H10S 109.5 . .
C9H C10H H10T 109.5 . .
H10S C10H H10T 109.5 . .
C9H C10H H10U 109.5 . .
H10S C10H H10U 109.5 . .
H10T C10H H10U 109.5 . .
C9E C11E H11M 109.5 . .
C9E C11E H11N 109.5 . .
H11M C11E H11N 109.5 . .
C9E C11E H11O 109.5 . .
H11M C11E H11O 109.5 . .
H11N C11E H11O 109.5 . .
C9F C11F H11P 109.5 . .
C9F C11F H11Q 109.5 . .
H11P C11F H11Q 109.5 . .
C9F C11F H11R 109.5 . .
H11P C11F H11R 109.5 . .
H11Q C11F H11R 109.5 . .
C9G C11G H11S 109.5 . .
C9G C11G H11T 109.5 . .
H11S C11G H11T 109.5 . .
C9G C11G H11U 109.5 . .
H11S C11G H11U 109.5 . .
H11T C11G H11U 109.5 . .
C9H C11H H11V 109.5 . .
C9H C11H H11W 109.5 . .
H11V C11H H11W 109.5 . .
C9H C11H H11X 109.5 . .
H11V C11H H11X 109.5 . .
H11W C11H H11X 109.5 . .
F4B P1B F6B 89.7(6) . .
F4B P1B F7B 91.3(6) . .
F6B P1B F7B 178.6(7) . .
F4B P1B F2B 89.6(7) . .
F6B P1B F2B 90.2(7) . .
F7B P1B F2B 88.8(6) . .
F4B P1B F3B 92.9(6) . .
F6B P1B F3B 89.1(6) . .
F7B P1B F3B 91.8(6) . .
F2B P1B F3B 177.4(6) . .
F4B P1B F5B 176.9(7) . .
F6B P1B F5B 90.7(6) . .
F7B P1B F5B 88.4(6) . .
F2B P1B F5B 87.4(6) . .
F3B P1B F5B 90.2(6) . .
F3A P1A F2A 178.1(6) . .
F3A P1A F4A 88.6(7) . .
F2A P1A F4A 90.1(6) . .
F3A P1A F6A 91.9(6) . .
F2A P1A F6A 89.6(5) . .
F4A P1A F6A 90.1(7) . .
F3A P1A F5A 91.0(7) . .
F2A P1A F5A 90.2(6) . .
F4A P1A F5A 179.4(8) . .
F6A P1A F5A 89.4(7) . .
F3A P1A F7A 88.0(6) . .
F2A P1A F7A 90.6(6) . .
F4A P1A F7A 89.9(7) . .
F6A P1A F7A 179.8(6) . .
F5A P1A F7A 90.7(7) . .

loop_
_geom_bond_atom_site_label_1
_geom_bond_atom_site_label_2
_geom_bond_distance
_geom_bond_site_symmetry_2
Ag1 C1A 2.096(14) .
Ag1 C1B 2.102(11) .
Ag1 Ag1 3.188(2) 4_656
N2A C1A 1.334(19) .
N2A C3A 1.391(19) .
N2A C6A 1.499(19) .
N2B C1B 1.303(16) .
N2B C3B 1.372(18) .
N2B C6B 1.471(19) .
N5A C1A 1.332(18) .
N5A C4A 1.419(17) .
N5A C9A 1.474(18) .
N5B C1B 1.347(15) .
N5B C4B 1.381(18) .
N5B C9B 1.470(17) .
C3A C4A 1.34(2) .
C3A H3A 0.9500 .
C3B C4B 1.41(2) .
C3B H3B 0.9500 .
C4A H4A 0.9500 .
C4B H4B 0.9500 .
C6A C7A 1.46(2) .
C6A C8A 1.50(2) .
C6A H6A 1.0000 .
C6B C7B 1.48(2) .
C6B C8B 1.52(3) .
C6B H6B 1.0000 .
C7A H7AA 0.9800 .
C7A H7AB 0.9800 .
C7A H7AC 0.9800 .
C7B H7BA 0.9800 .
C7B H7BB 0.9800 .
C7B H7BC 0.9800 .
C8A H8AA 0.9800 .
C8A H8AB 0.9800 .
C8A H8AC 0.9800 .
C8B H8BA 0.9800 .
C8B H8BB 0.9800 .
C8B H8BC 0.9800 .
C9A C10A 1.49(3) .
C9A C11A 1.52(2) .
C9A H9A 1.0000 .
C9B C11B 1.52(3) .
C9B C10B 1.55(2) .
C9B H9B 1.0000 .
C10A H10A 0.9800 .
C10A H10B 0.9800 .
C10A H10C 0.9800 .
C10B H10D 0.9800 .
C10B H10E 0.9800 .
C10B H10F 0.9800 .
C11A H11A 0.9800 .
C11A H11B 0.9800 .
C11A H11C 0.9800 .
C11B H11D 0.9800 .
C11B H11E 0.9800 .
C11B H11F 0.9800 .
P1D F7D 1.527(12) .
P1D F2D 1.579(12) .
P1D F4D 1.579(14) .
P1D F6D 1.593(12) .
P1D F5D 1.593(15) .
P1D F3D 1.622(12) .
Ag2 C1C 2.104(13) 3_566
Ag2 C1C 2.104(13) .
Ag2 Ag3 3.180(2) .
Ag3 C1D 2.115(13) 3_566
Ag3 C1D 2.115(13) .
N2C C1C 1.349(18) .
N2C C3C 1.365(19) .
N2C C6C 1.509(19) .
N2D C1D 1.348(17) .
N2D C3D 1.381(17) .
N2D C6D 1.485(18) .
N5C C1C 1.352(18) .
N5C C4C 1.352(19) .
N5C C9C 1.43(2) .
N5D C1D 1.293(18) .
N5D C4D 1.415(18) .
N5D C9D 1.474(18) .
C3C C4C 1.41(2) .
C3C H3C 0.9500 .
C3D C4D 1.41(2) .
C3D H3D 0.9500 .
C4C H4C 0.9500 .
C4D H4D 0.9500 .
C6C C7C 1.51(2) .
C6C C8C 1.55(3) .
C6C H6C 1.0000 .
C6D C8D 1.49(3) .
C6D C7D 1.51(2) .
C6D H6D 1.0000 .
C7C H7CA 0.9800 .
C7C H7CB 0.9800 .
C7C H7CC 0.9800 .
C7D H7DA 0.9800 .
C7D H7DB 0.9800 .
C7D H7DC 0.9800 .
C8C H8CA 0.9800 .
C8C H8CB 0.9800 .
C8C H8CC 0.9800 .
C8D H8DA 0.9800 .
C8D H8DB 0.9800 .
C8D H8DC 0.9800 .
C9C C10C 1.47(2) .
C9C C11C 1.53(2) .
C9C H9C 1.0000 .
C9D C11D 1.51(3) .
C9D C10D 1.53(2) .
C9D H9D 1.0000 .
C10C H10G 0.9800 .
C10C H10H 0.9800 .
C10C H10I 0.9800 .
C10D H10J 0.9800 .
C10D H10K 0.9800 .
C10D H10L 0.9800 .
C11C H11G 0.9800 .
C11C H11H 0.9800 .
C11C H11I 0.9800 .
C11D H11J 0.9800 .
C11D H11K 0.9800 .
C11D H11L 0.9800 .
P1C F2C 1.573(14) .
P1C F6C 1.581(10) .
P1C F5C 1.582(11) .
P1C F7C 1.594(11) .
P1C F4C 1.607(11) .
P1C F3C 1.612(13) .
Ag4 C1F 2.048(14) .
Ag4 C1E 2.105(14) .
Ag4 Ag5 3.1882(15) .
Ag5 C1H 2.077(12) .
Ag5 C1G 2.094(12) .
N2E C1E 1.317(18) .
N2E C3E 1.379(19) .
N2E C6E 1.521(19) .
N2F C3F 1.410(19) .
N2F C1F 1.412(18) .
N2F C6F 1.45(2) .
N2G C3G 1.351(18) .
N2G C1G 1.354(16) .
N2G C6G 1.513(19) .
N2H C1H 1.369(17) .
N2H C3H 1.381(19) .
N2H C6H 1.487(18) .
N5E C1E 1.373(17) .
N5E C4E 1.416(18) .
N5E C9E 1.438(19) .
N5F C1F 1.386(19) .
N5F C4F 1.40(2) .
N5F C9F 1.493(19) .
N5G C1G 1.334(17) .
N5G C4G 1.380(17) .
N5G C9G 1.443(18) .
N5H C1H 1.332(17) .
N5H C4H 1.376(18) .
N5H C9H 1.459(19) .
C3E C4E 1.32(2) .
C3E H3E 0.9500 .
C3F C4F 1.26(2) .
C3F H3F 0.9500 .
C3G C4G 1.37(2) .
C3G H3G 0.9500 .
C3H C4H 1.30(2) .
C3H H3H 0.9500 .
C4E H4E 0.9500 .
C4F H4F 0.9500 .
C4G H4G 0.9500 .
C4H H4H 0.9500 .
C6AA C6G 1.51(3) .
C6AA H6AA 0.9800 .
C6AA H6AB 0.9800 .
C6AA H6AC 0.9800 .
C6E C7E 1.49(2) .
C6E C8E 1.53(3) .
C6E H6E 1.0000 .
C6F C7F 1.49(2) .
C6F C8F 1.51(3) .
C6F H6F 1.0000 .
C6G C7G 1.50(3) .
C6G H6G 1.0000 .
C6H C8H 1.49(2) .
C6H C7H 1.55(3) .
C6H H6H 1.0000 .
C7AA C9G 1.55(2) .
C7AA H7AD 0.9800 .
C7AA H7AE 0.9800 .
C7AA H7AF 0.9800 .
C7E H7EA 0.9800 .
C7E H7EB 0.9800 .
C7E H7EC 0.9800 .
C7F H7FA 0.9800 .
C7F H7FB 0.9800 .
C7F H7FC 0.9800 .
C7G H7GA 0.9800 .
C7G H7GB 0.9800 .
C7G H7GC 0.9800 .
C7H H7HA 0.9800 .
C7H H7HB 0.9800 .
C7H H7HC 0.9800 .
C8E H8EA 0.9800 .
C8E H8EB 0.9800 .
C8E H8EC 0.9800 .
C8F H8FA 0.9800 .
C8F H8FB 0.9800 .
C8F H8FC 0.9800 .
C8H H8HA 0.9800 .
C8H H8HB 0.9800 .
C8H H8HC 0.9800 .
C9E C10E 1.47(3) .
C9E C11E 1.53(2) .
C9E H9E 1.0000 .
C9F C11F 1.48(2) .
C9F C10F 1.51(2) .
C9F H9F 1.0000 .
C9G C11G 1.51(2) .
C9G H9G 1.0000 .
C9H C11H 1.50(3) .
C9H C10H 1.55(2) .
C9H H9H 1.0000 .
C10E H10M 0.9800 .
C10E H10N 0.9800 .
C10E H10O 0.9800 .
C10F H10P 0.9800 .
C10F H10Q 0.9800 .
C10F H10R 0.9800 .
C10H H10S 0.9800 .
C10H H10T 0.9800 .
C10H H10U 0.9800 .
C11E H11M 0.9800 .
C11E H11N 0.9800 .
C11E H11O 0.9800 .
C11F H11P 0.9800 .
C11F H11Q 0.9800 .
C11F H11R 0.9800 .
C11G H11S 0.9800 .
C11G H11T 0.9800 .
C11G H11U 0.9800 .
C11H H11V 0.9800 .
C11H H11W 0.9800 .
C11H H11X 0.9800 .
P1B F4B 1.555(11) .
P1B F6B 1.570(11) .
P1B F7B 1.593(10) .
P1B F2B 1.597(15) .
P1B F3B 1.599(13) .
P1B F5B 1.607(11) .
P1A F3A 1.575(11) .
P1A F2A 1.576(10) .
P1A F4A 1.578(15) .
P1A F6A 1.604(11) .
P1A F5A 1.622(15) .
P1A F7A 1.633(12) .
